data_7121771
loop_
_publ_author_name
'Bruno, Rosaria'
'Marino, Nadia'
'Bartella, Lucia'
'Di Donna, Leonardo'
'De Munno, Giovanni'
'Pardo, Emilio'
'Armentano, Donatella'

_publ_section_title
;
 Highly efficient temperature-dependent chiral separation with a
 nucleotide-based coordination polymer.
;
_journal_issue 49
_journal_name_full 'Chemical communications (Cambridge, England)'
_journal_page_first 6356
_journal_page_last 6359
_journal_paper_doi 10.1039/c8cc03544j
_journal_volume 54
_journal_year 2018
_chemical_formula_sum 'C112 H172 Cu7 N31 O89 P4'
_chemical_formula_weight 3945.46
_space_group_crystal_system monoclinic
_space_group_IT_number 4
_space_group_name_Hall 'P 2yb'
_space_group_name_H-M_alt 'P 1 21 1'
_symmetry_space_group_name_Hall 'P 2yb'
_symmetry_space_group_name_H-M 'P 1 21 1'
_atom_sites_solution_hydrogens geom
_audit_creation_method SHELXL-2013
_audit_update_record
;
2018-05-02 deposited with the CCDC.
2018-05-29 downloaded from the CCDC.
;
_cell_angle_alpha 90
_cell_angle_beta 95.389(3)
_cell_angle_gamma 90
_cell_formula_units_Z 2
_cell_length_a 15.2378(11)
_cell_length_b 35.525(3)
_cell_length_c 16.7521(12)
_cell_measurement_reflns_used 9892
_cell_measurement_temperature 90(2)
_cell_measurement_theta_max 24.05
_cell_measurement_theta_min 2.2
_cell_volume 9028.2(12)
_computing_cell_refinement 'Bruker APEX'
_computing_data_collection 'Bruker APEX'
_computing_data_reduction 'Bruker SAINT'
_computing_molecular_graphics 'Bruker SHELXTL'
_computing_publication_material 'Bruker SHELXTL'
_computing_structure_refinement 'SHELXL-2013 (Sheldrick, 2013)'
_computing_structure_solution 'SHELXS-2013 (Sheldrick, 2013)'
_diffrn_ambient_temperature 90(2)
_diffrn_measured_fraction_theta_full 1.000
_diffrn_measured_fraction_theta_max 0.996
_diffrn_measurement_device_type 'CCD area detector'
_diffrn_measurement_method 'phi and omega scans'
_diffrn_radiation_type MoK\a
_diffrn_radiation_wavelength 0.71073
_diffrn_reflns_av_R_equivalents 0.0782
_diffrn_reflns_av_unetI/netI 0.0933
_diffrn_reflns_Laue_measured_fraction_full 1.000
_diffrn_reflns_Laue_measured_fraction_max 0.996
_diffrn_reflns_limit_h_max 19
_diffrn_reflns_limit_h_min -19
_diffrn_reflns_limit_k_max 44
_diffrn_reflns_limit_k_min -44
_diffrn_reflns_limit_l_max 20
_diffrn_reflns_limit_l_min -20
_diffrn_reflns_number 150434
_diffrn_reflns_point_group_measured_fraction_full 1.000
_diffrn_reflns_point_group_measured_fraction_max 0.995
_diffrn_reflns_theta_full 25.242
_diffrn_reflns_theta_max 26.419
_diffrn_reflns_theta_min 1.146
_diffrn_source 'fine-focus sealed tube'
_exptl_absorpt_coefficient_mu 0.948
_exptl_absorpt_correction_T_max 0.821
_exptl_absorpt_correction_T_min 0.790
_exptl_absorpt_correction_type multi-scan
_exptl_absorpt_process_details sadabs
_exptl_crystal_colour light-blue
_exptl_crystal_density_diffrn 1.451
_exptl_crystal_description prism
_exptl_crystal_F_000 4072
_exptl_crystal_recrystallization_method 'single crystal to single crystal transformation soaking in saturated solution'
_exptl_crystal_size_max 0.30
_exptl_crystal_size_mid 0.28
_exptl_crystal_size_min 0.22
_platon_squeeze_details
;
;
_refine_diff_density_max 2.022
_refine_diff_density_min -0.890
_refine_diff_density_rms 0.134
_refine_ls_abs_structure_details
;
 Classical Flack method preferred over Parsons because s.u. lower.
;
_refine_ls_abs_structure_Flack 0.058(14)
_refine_ls_extinction_method none
_refine_ls_goodness_of_fit_ref 1.053
_refine_ls_hydrogen_treatment constr
_refine_ls_matrix_type full
_refine_ls_number_parameters 1798
_refine_ls_number_reflns 36895
_refine_ls_number_restraints 816
_refine_ls_restrained_S_all 1.081
_refine_ls_R_factor_all 0.0912
_refine_ls_R_factor_gt 0.0727
_refine_ls_shift/su_max 0.081
_refine_ls_shift/su_mean 0.001
_refine_ls_structure_factor_coef Fsqd
_refine_ls_weighting_details 'w=1/[\s^2^(Fo^2^)+(0.1240P)^2^] where P=(Fo^2^+2Fc^2^)/3'
_refine_ls_weighting_scheme calc
_refine_ls_wR_factor_gt 0.1932
_refine_ls_wR_factor_ref 0.2042
_reflns_Friedel_coverage 0.965
_reflns_Friedel_fraction_full 0.999
_reflns_Friedel_fraction_max 0.994
_reflns_number_gt 27495
_reflns_number_total 36895
_reflns_threshold_expression 'I > 2\s(I)'
_cod_data_source_file c8cc03544j2.cif
_cod_data_source_block D-Asp1_SQ1
_cod_depositor_comments 'Adding full bibliography for 7121770--7121771.cif.'
_cod_original_cell_volume 9028.2(11)
_cod_database_code 7121771
_shelx_space_group_comment
;
The symmetry employed for this shelxl refinement is uniquely defined
by the following loop, which should always be used as a source of
symmetry information in preference to the above space-group names.
They are only intended as comments.
;
_shelxl_version_number 2013-4

loop_
_space_group_symop_operation_xyz
'x, y, z'
'-x, y+1/2, -z'

loop_
_atom_site_label
_atom_site_type_symbol
_atom_site_fract_x
_atom_site_fract_y
_atom_site_fract_z
_atom_site_U_iso_or_equiv
_atom_site_adp_type
_atom_site_occupancy
_atom_site_site_symmetry_order
_atom_site_calc_flag
_atom_site_refinement_flags_posn
_atom_site_refinement_flags_adp
_atom_site_refinement_flags_occupancy
Cu1 Cu 0.42002(7) 0.12056(5) 0.65441(6) 0.0208(2) Uani 1 1 d . . .
Cu2 Cu 0.17395(7) 0.11437(5) 0.47586(6) 0.0226(3) Uani 1 1 d . . .
Cu3 Cu 0.27017(7) 0.08832(5) 0.76801(6) 0.0191(2) Uani 1 1 d . . .
Cu4 Cu 0.06406(7) 0.09837(5) 0.72798(6) 0.0204(2) Uani 1 1 d . . .
Cu5 Cu 0.17772(7) 0.06245(5) 1.01176(6) 0.0204(2) Uani 1 1 d . . .
Cu6 Cu -0.06747(9) 0.04062(6) 0.81806(10) 0.0489(5) Uani 1 1 d . . .
Cu7 Cu 0.35987(8) -0.16087(5) 0.19952(6) 0.0225(3) Uani 1 1 d . . .
O1W O 0.4930(4) 0.1515(2) 0.5678(4) 0.0299(16) Uani 1 1 d . . .
O2W O 0.3083(4) 0.1294(2) 0.4440(4) 0.0281(16) Uani 1 1 d . . .
O3W O 0.0491(5) 0.0352(2) 1.0445(4) 0.0391(19) Uani 1 1 d . . .
O4W O -0.1582(6) 0.0096(3) 0.8899(7) 0.077(4) Uani 1 1 d . . .
P1 P 0.29749(16) 0.06031(8) 0.59213(14) 0.0209(5) Uani 1 1 d . . .
O1 O 0.3789(4) 0.08330(19) 0.5718(4) 0.0243(14) Uani 1 1 d . . .
O2 O 0.2143(4) 0.0753(2) 0.5510(4) 0.0266(15) Uani 1 1 d . . .
O3 O 0.2979(4) 0.0544(2) 0.6815(4) 0.0271(15) Uani 1 1 d . . .
O4 O 0.3016(5) 0.01984(19) 0.5518(4) 0.0278(15) Uani 1 1 d . . .
P2 P 0.21718(15) 0.15122(8) 0.64074(14) 0.0193(5) Uani 1 1 d . . .
O5 O 0.3175(4) 0.15210(19) 0.6345(4) 0.0221(14) Uani 1 1 d . . .
O6 O 0.1638(4) 0.14999(19) 0.5601(4) 0.0210(14) Uani 1 1 d . . .
O7 O 0.1921(4) 0.1223(2) 0.7016(3) 0.0233(14) Uani 1 1 d . . .
O8 O 0.1886(4) 0.18861(19) 0.6845(4) 0.0249(14) Uani 1 1 d . . .
P3 P 0.13362(16) 0.02546(8) 0.83681(14) 0.0203(5) Uani 1 1 d . . .
O9 O 0.1393(4) 0.06160(18) 0.7874(4) 0.0221(14) Uani 1 1 d . . .
O10 O 0.1811(4) 0.02882(17) 0.9200(3) 0.0186(13) Uani 1 1 d . . .
O11 O 0.0424(4) 0.0102(2) 0.8354(5) 0.0370(19) Uani 1 1 d . . .
O12 O 0.1884(5) -0.00378(18) 0.7894(4) 0.0270(15) Uani 1 1 d . . .
P4 P 0.02822(18) 0.10886(9) 0.90699(15) 0.0302(6) Uani 1 1 d . . .
O13 O 0.0388(4) 0.12457(18) 0.8243(4) 0.0217(14) Uani 1 1 d . . .
O14 O 0.1130(5) 0.1047(2) 0.9603(4) 0.0320(17) Uani 1 1 d . . .
O15 O -0.0291(5) 0.0743(3) 0.9052(5) 0.049(2) Uani 1 1 d . . .
O16 O -0.0307(7) 0.1394(3) 0.9504(5) 0.067(3) Uani 1 1 d . . .
N1 N 0.45889(2) 0.14895(2) 0.75460(2) 0.0237(17) Uani 1 1 d . . .
N2 N 0.51880(4) 0.08517(3) 0.70060(6) 0.0234(17) Uani 1 1 d . . .
C1 C 0.42808(2) 0.18175(2) 0.78237(3) 0.028(2) Uani 1 1 d . . .
H1 H 0.3845 0.1948 0.7489 0.033 Uiso 1 1 calc R U .
C2 C 0.4555(7) 0.1975(3) 0.8559(6) 0.033(2) Uani 1 1 d . . .
H2 H 0.4285 0.2199 0.8728 0.039 Uiso 1 1 calc R U .
C3 C 0.5237(7) 0.1803(3) 0.9057(6) 0.032(2) Uani 1 1 d . . .
H3 H 0.5449 0.1913 0.9555 0.039 Uiso 1 1 calc R U .
C4 C 0.5609(6) 0.1453(3) 0.8788(6) 0.029(2) Uani 1 1 d . . .
C5 C 0.6273(7) 0.1227(4) 0.9222(6) 0.041(3) Uani 1 1 d . . .
H5 H 0.6515 0.1308 0.9737 0.049 Uiso 1 1 calc R U .
C6 C 0.6566(7) 0.0902(3) 0.8919(7) 0.036(3) Uani 1 1 d . . .
H6 H 0.7005 0.0759 0.9223 0.043 Uiso 1 1 calc R U .
C7 C 0.6231(6) 0.0778(3) 0.8177(6) 0.032(2) Uani 1 1 d . . .
C8 C 0.6487(7) 0.0439(4) 0.7891(7) 0.039(3) Uani 1 1 d . . .
H8 H 0.6924 0.0296 0.8197 0.047 Uiso 1 1 calc R U .
C9 C 0.6101(7) 0.0295(3) 0.7123(6) 0.032(2) Uani 1 1 d . . .
H9 H 0.6280 0.0063 0.6906 0.038 Uiso 1 1 calc R U .
C10 C 0.5424(6) 0.0530(3) 0.6716(6) 0.026(2) Uani 1 1 d . . .
H10 H 0.5141 0.0447 0.6217 0.031 Uiso 1 1 calc R U .
C11 C 0.5559(5) 0.0973(3) 0.7747(5) 0.0207(19) Uani 1 1 d . . .
C12 C 0.5233(6) 0.1321(3) 0.8016(5) 0.022(2) Uani 1 1 d . . .
N3 N 0.09793(2) 0.14701(2) 0.40162(2) 0.0219(17) Uani 1 1 d . . .
N4 N 0.15294(4) 0.07667(4) 0.38551(5) 0.0284(19) Uani 1 1 d . . .
C13 C 0.07071(2) 0.18182(2) 0.40959(3) 0.028(2) Uani 1 1 d . . .
H13 H 0.0944 0.1958 0.4550 0.034 Uiso 1 1 calc R U .
C14 C 0.0105(7) 0.1990(3) 0.3564(6) 0.031(2) Uani 1 1 d . . .
H14 H -0.0097 0.2237 0.3670 0.038 Uiso 1 1 calc R U .
C15 C -0.0211(7) 0.1807(4) 0.2873(7) 0.041(3) Uani 1 1 d . . .
H15 H -0.0584 0.1936 0.2476 0.049 Uiso 1 1 calc R U .
C16 C 0.0015(7) 0.1436(3) 0.2760(6) 0.028(2) Uani 1 1 d . . .
C17 C -0.0264(7) 0.1202(3) 0.2065(6) 0.034(2) Uani 1 1 d . . .
H17 H -0.0663 0.1303 0.1650 0.041 Uiso 1 1 calc R U .
C18 C 0.0016(7) 0.0861(4) 0.2001(6) 0.039(3) Uani 1 1 d . . .
H18 H -0.0217 0.0717 0.1552 0.047 Uiso 1 1 calc R U .
C19 C 0.0656(7) 0.0685(3) 0.2563(6) 0.031(2) Uani 1 1 d . . .
C20 C 0.1005(7) 0.0327(3) 0.2519(7) 0.036(3) Uani 1 1 d . . .
H20 H 0.0851 0.0179 0.2055 0.043 Uiso 1 1 calc R U .
C21 C 0.1553(7) 0.0184(4) 0.3110(7) 0.038(3) Uani 1 1 d . . .
H21 H 0.1759 -0.0068 0.3084 0.046 Uiso 1 1 calc R U .
C22 C 0.1828(7) 0.0423(3) 0.3794(6) 0.034(2) Uani 1 1 d . . .
H22 H 0.2235 0.0327 0.4209 0.041 Uiso 1 1 calc R U .
C23 C 0.0937(6) 0.0900(3) 0.3245(5) 0.028(2) Uani 1 1 d . . .
C24 C 0.0640(6) 0.1267(3) 0.3343(6) 0.028(2) Uani 1 1 d . . .
N5 N 0.27981(2) 0.12542(2) 0.85820(2) 0.0210(17) Uani 1 1 d . . .
N6 N 0.35918(4) 0.06104(3) 0.84209(5) 0.0196(16) Uani 1 1 d . . .
C25 C 0.23886(2) 0.15864(2) 0.86651(3) 0.026(2) Uani 1 1 d . . .
H25 H 0.2005 0.1673 0.8224 0.031 Uiso 1 1 calc R U .
C26 C 0.2485(7) 0.1811(3) 0.9347(7) 0.036(3) Uani 1 1 d . . .
H26 H 0.2125 0.2028 0.9386 0.043 Uiso 1 1 calc R U .
C27 C 0.3070(7) 0.1725(3) 0.9929(6) 0.036(3) Uani 1 1 d . . .
H27 H 0.3187 0.1891 1.0370 0.043 Uiso 1 1 calc R U .
C28 C 0.3543(7) 0.1373(3) 0.9906(6) 0.027(2) Uani 1 1 d . . .
C29 C 0.4216(7) 0.1251(3) 1.0507(6) 0.033(2) Uani 1 1 d . . .
H29 H 0.4362 0.1399 1.0973 0.040 Uiso 1 1 calc R U .
C30 C 0.4653(7) 0.0914(3) 1.0399(6) 0.036(3) Uani 1 1 d . . .
H30 H 0.5099 0.0832 1.0795 0.043 Uiso 1 1 calc R U .
C31 C 0.4447(6) 0.0697(3) 0.9723(6) 0.030(2) Uani 1 1 d . . .
C32 C 0.4867(8) 0.0335(3) 0.9561(7) 0.040(3) Uani 1 1 d . . .
H32 H 0.5307 0.0237 0.9945 0.048 Uiso 1 1 calc R U .
C33 C 0.4643(7) 0.0136(3) 0.8877(6) 0.032(2) Uani 1 1 d . . .
H33 H 0.4924 -0.0096 0.8778 0.039 Uiso 1 1 calc R U .
C34 C 0.3968(6) 0.0288(3) 0.8311(6) 0.028(2) Uani 1 1 d . . .
H34 H 0.3791 0.0149 0.7840 0.033 Uiso 1 1 calc R U .
C35 C 0.3811(6) 0.0812(3) 0.9117(6) 0.024(2) Uani 1 1 d . . .
C36 C 0.3366(6) 0.1153(3) 0.9204(5) 0.023(2) Uani 1 1 d . . .
N7 N -0.00321(2) 0.13623(2) 0.66161(2) 0.0280(19) Uani 1 1 d . . .
N8 N 0.03940(4) 0.06690(4) 0.62874(6) 0.0258(18) Uani 1 1 d . . .
C37 C -0.02534(2) 0.17223(2) 0.67868(3) 0.027(2) Uani 1 1 d . . .
H37 H -0.0075 0.1819 0.7305 0.032 Uiso 1 1 calc R U .
C38 C -0.0731(7) 0.1955(3) 0.6233(7) 0.036(3) Uani 1 1 d . . .
H38 H -0.0846 0.2209 0.6372 0.043 Uiso 1 1 calc R U .
C39 C -0.1038(7) 0.1820(3) 0.5484(7) 0.034(2) Uani 1 1 d . . .
H39 H -0.1375 0.1976 0.5111 0.041 Uiso 1 1 calc R U .
C40 C -0.0837(6) 0.1441(3) 0.5286(6) 0.028(2) Uani 1 1 d . . .
C41 C -0.1113(7) 0.1269(3) 0.4524(6) 0.032(2) Uani 1 1 d . . .
H41 H -0.1457 0.1411 0.4128 0.038 Uiso 1 1 calc R U .
C42 C -0.0881(7) 0.0887(4) 0.4350(6) 0.037(3) Uani 1 1 d . . .
H42 H -0.1081 0.0771 0.3856 0.044 Uiso 1 1 calc R U .
C43 C -0.0350(6) 0.0697(3) 0.4940(5) 0.022(2) Uani 1 1 d . . .
C44 C -0.0042(7) 0.0314(4) 0.4825(7) 0.038(3) Uani 1 1 d . . .
H44 H -0.0202 0.0188 0.4331 0.046 Uiso 1 1 calc R U .
C45 C 0.0469(7) 0.0133(3) 0.5414(6) 0.029(2) Uani 1 1 d . . .
H45 H 0.0674 -0.0115 0.5329 0.034 Uiso 1 1 calc R U .
C46 C 0.0699(7) 0.0320(3) 0.6173(7) 0.033(2) Uani 1 1 d . . .
H46 H 0.1061 0.0197 0.6586 0.039 Uiso 1 1 calc R U .
C47 C -0.0098(6) 0.0849(3) 0.5688(6) 0.024(2) Uani 1 1 d . . .
C48 C -0.0353(6) 0.1216(3) 0.5869(5) 0.0217(19) Uani 1 1 d . . .
N9 N 0.20575(2) 0.09558(2) 1.10661(2) 0.0216(17) Uani 1 1 d . . .
N10 N 0.27466(5) 0.03091(3) 1.06799(5) 0.0208(16) Uani 1 1 d . . .
C49 C 0.17120(2) 0.12800(2) 1.12597(2) 0.022(2) Uani 1 1 d . . .
H49 H 0.1222 0.1374 1.0925 0.026 Uiso 1 1 calc R U .
C50 C 0.2030(7) 0.1498(3) 1.1941(6) 0.030(2) Uani 1 1 d . . .
H50 H 0.1802 0.1743 1.2023 0.036 Uiso 1 1 calc R U .
C51 C 0.2652(7) 0.1351(3) 1.2458(6) 0.027(2) Uani 1 1 d . . .
H51 H 0.2840 0.1487 1.2932 0.033 Uiso 1 1 calc R U .
C52 C 0.3046(6) 0.0994(3) 1.2324(5) 0.0223(19) Uani 1 1 d . . .
C53 C 0.3779(7) 0.0815(3) 1.2816(6) 0.029(2) Uani 1 1 d . . .
H53 H 0.4006 0.0931 1.3303 0.034 Uiso 1 1 calc R U .
C54 C 0.4125(7) 0.0500(3) 1.2596(6) 0.027(2) Uani 1 1 d . . .
H54 H 0.4593 0.0391 1.2934 0.033 Uiso 1 1 calc R U .
C55 C 0.3823(6) 0.0311(3) 1.1861(6) 0.025(2) Uani 1 1 d . . .
C56 C 0.4177(6) -0.0025(3) 1.1558(6) 0.026(2) Uani 1 1 d . . .
H56 H 0.4664 -0.0147 1.1844 0.031 Uiso 1 1 calc R U .
C57 C 0.3820(6) -0.0163(3) 1.0878(6) 0.026(2) Uani 1 1 d . . .
H57 H 0.4055 -0.0389 1.0684 0.032 Uiso 1 1 calc R U .
C58 C 0.3120(6) 0.0004(3) 1.0430(5) 0.023(2) Uani 1 1 d . . .
H58 H 0.2906 -0.0104 0.9930 0.027 Uiso 1 1 calc R U .
C59 C 0.3100(6) 0.0466(3) 1.1399(5) 0.0192(19) Uani 1 1 d . . .
C60 C 0.2696(7) 0.0812(3) 1.1621(6) 0.025(2) Uani 1 1 d . . .
N11 N -0.14888(2) 0.07818(2) 0.75927(2) 0.063(4) Uani 1 1 d . . .
N12 N -0.10608(4) 0.00991(5) 0.72076(7) 0.064(4) Uani 1 1 d . . .
C61 C -0.16830(2) 0.10916(2) 0.77674(3) 0.078(6) Uani 1 1 d . . .
H61 H -0.1459 0.1191 0.8272 0.094 Uiso 1 1 calc R U .
C62 C -0.2283(10) 0.1333(6) 0.7203(14) 0.097(8) Uani 1 1 d . . .
H62 H -0.2424 0.1582 0.7353 0.116 Uiso 1 1 calc R U .
C63 C -0.2586(11) 0.1208(9) 0.6554(17) 0.115(11) Uani 1 1 d . . .
H63 H -0.2973 0.1360 0.6214 0.138 Uiso 1 1 calc R U .
C64 C -0.2391(10) 0.0867(7) 0.6315(12) 0.091(7) Uani 1 1 d . . .
C65 C -0.2625(12) 0.0633(11) 0.5471(16) 0.135(16) Uani 1 1 d . . .
H65 H -0.2910 0.0764 0.5025 0.162 Uiso 1 1 calc R U .
C66 C -0.2470(15) 0.0338(10) 0.5397(17) 0.118(13) Uani 1 1 d . . .
H66A H -0.2706 0.0199 0.4942 0.142 Uiso 1 1 calc R U .
C67 C -0.1685(11) -0.0213(8) 0.5776(11) 0.099(8) Uani 1 1 d . . .
H67 H -0.1898 -0.0325 0.5281 0.119 Uiso 1 1 calc R U .
C68 C -0.1951(11) 0.0185(7) 0.5957(12) 0.090(7) Uani 1 1 d . . .
C69 C -0.1132(10) -0.0416(7) 0.6322(10) 0.090(7) Uani 1 1 d . . .
H69 H -0.0947 -0.0666 0.6222 0.108 Uiso 1 1 calc R U .
C70 C -0.0861(9) -0.0214(5) 0.7061(10) 0.072(5) Uani 1 1 d . . .
H70 H -0.0493 -0.0344 0.7459 0.087 Uiso 1 1 calc R U .
C71 C -0.1646(10) 0.0285(6) 0.6671(12) 0.088(7) Uani 1 1 d . . .
C72 C -0.1829(8) 0.0663(6) 0.6884(11) 0.075(6) Uani 1 1 d . . .
N1A N 0.34982(5) -0.08442(2) 0.38111(5) 0.043(2) Uani 1 1 d . U .
C2A C 0.34163(12) -0.11425(6) 0.33000(11) 0.031(2) Uani 1 1 d . U .
O2A O 0.2854(3) -0.13844(12) 0.3362(2) 0.0392(18) Uani 1 1 d . U .
N3A N 0.3978(2) -0.11648(11) 0.2717(2) 0.0302(18) Uani 1 1 d . U .
C4A C 0.4582(3) -0.09116(12) 0.2638(2) 0.039(2) Uani 1 1 d . U .
N4A N 0.5099(3) -0.09435(12) 0.2078(2) 0.039(2) Uani 1 1 d . U .
H4A1 H 0.5046 -0.1137 0.1748 0.047 Uiso 1 1 calc R U .
H4A2 H 0.5507 -0.0772 0.2025 0.047 Uiso 1 1 calc R U .
C5A C 0.4673(3) -0.05923(13) 0.3182(2) 0.036(2) Uani 1 1 d . U .
H5A H 0.5112 -0.0407 0.3126 0.044 Uiso 1 1 calc R U .
C6A C 0.4144(3) -0.05634(12) 0.3747(2) 0.036(2) Uani 1 1 d . U .
H6A H 0.4192 -0.0357 0.4109 0.043 Uiso 1 1 calc R U .
O1'A O 0.2813(5) -0.0457(2) 0.4750(4) 0.0395(18) Uani 1 1 d . U .
C1'A C 0.28684(8) -0.08251(4) 0.44532(8) 0.037(2) Uani 1 1 d . U .
H1'A H 0.2270 -0.0899 0.4206 0.044 Uiso 1 1 calc R U .
C2'A C 0.3103(9) -0.1075(4) 0.5131(7) 0.049(3) Uani 1 1 d . U .
H2'A H 0.3470 -0.1288 0.4957 0.058 Uiso 1 1 calc R U .
O2'A O 0.2376(7) -0.1221(3) 0.5522(5) 0.056(2) Uani 1 1 d . U .
H2'1 H 0.2221 -0.1061 0.5851 0.084 Uiso 1 1 calc R U .
C3'A C 0.3676(9) -0.0814(3) 0.5707(7) 0.039(2) Uani 1 1 d . U .
H3'A H 0.4265 -0.0768 0.5509 0.047 Uiso 1 1 calc R U .
O3'A O 0.3762(6) -0.0938(2) 0.6536(5) 0.045(2) Uani 1 1 d . U .
H3'1 H 0.3929 -0.0757 0.6835 0.067 Uiso 1 1 calc R U .
C4'A C 0.3099(7) -0.0460(3) 0.5632(6) 0.033(2) Uani 1 1 d . U .
H4'A H 0.2583 -0.0482 0.5957 0.040 Uiso 1 1 calc R U .
C5'A C 0.3615(7) -0.0101(3) 0.5825(6) 0.031(2) Uani 1 1 d . U .
H5'1 H 0.3764 -0.0074 0.6411 0.037 Uiso 1 1 calc R U .
H5'2 H 0.4166 -0.0097 0.5556 0.037 Uiso 1 1 calc R U .
N1B N 0.41338(12) 0.28375(2) 0.72830(4) 0.0316(18) Uani 1 1 d . U .
C2B C 0.4779(3) 0.30626(4) 0.76233(11) 0.0252(19) Uani 1 1 d . U .
O2B O 0.4682(4) 0.32673(9) 0.8183(2) 0.0322(16) Uani 1 1 d . U .
N3B N 0.5575(4) 0.30569(9) 0.7317(2) 0.0323(19) Uani 1 1 d . U .
C4B C 0.5733(5) 0.28340(9) 0.6689(2) 0.035(2) Uani 1 1 d . U .
N4B N 0.6491(5) 0.28349(9) 0.6414(2) 0.045(2) Uani 1 1 d . U .
H4B1 H 0.6914 0.2981 0.6633 0.055 Uiso 1 1 calc R U .
H4B2 H 0.6588 0.2690 0.6006 0.055 Uiso 1 1 calc R U .
C5B C 0.5018(5) 0.25980(9) 0.6346(2) 0.033(2) Uani 1 1 d . U .
H5B H 0.5100 0.2438 0.5906 0.040 Uiso 1 1 calc R U .
C6B C 0.4280(5) 0.26078(9) 0.6641(2) 0.040(3) Uani 1 1 d . U .
H6B H 0.3814 0.2453 0.6414 0.048 Uiso 1 1 calc R U .
O1'B O 0.2837(5) 0.2502(2) 0.7472(4) 0.0313(15) Uani 1 1 d . U .
C1'B C 0.32919(19) 0.28497(3) 0.76223(7) 0.033(2) Uani 1 1 d . U .
H1'B H 0.3400 0.2887 0.8215 0.040 Uiso 1 1 calc R U .
C2'B C 0.2621(8) 0.3171(3) 0.7255(7) 0.040(2) Uani 1 1 d . U .
H2'B H 0.2951 0.3384 0.7033 0.048 Uiso 1 1 calc R U .
O2'B O 0.2091(6) 0.3297(3) 0.7807(6) 0.064(3) Uani 1 1 d . U .
H2'2 H 0.1585 0.3205 0.7711 0.097 Uiso 1 1 calc R U .
C3'B C 0.2090(7) 0.2951(3) 0.6572(7) 0.035(2) Uani 1 1 d . U .
H3'B H 0.2467 0.2920 0.6119 0.042 Uiso 1 1 calc R U .
O3'B O 0.1294(6) 0.3119(3) 0.6275(5) 0.048(2) Uani 1 1 d . U .
H3'2 H 0.1038 0.3206 0.6658 0.073 Uiso 1 1 calc R U .
C4'B C 0.1993(7) 0.2560(3) 0.6976(6) 0.028(2) Uani 1 1 d . U .
H4'B H 0.1488 0.2561 0.7317 0.034 Uiso 1 1 calc R U .
C5'B C 0.1896(7) 0.2240(3) 0.6361(6) 0.025(2) Uani 1 1 d . U .
H5'3 H 0.1342 0.2267 0.6008 0.030 Uiso 1 1 calc R U .
H5'4 H 0.2398 0.2239 0.6026 0.030 Uiso 1 1 calc R U .
N1C N 0.28697(7) -0.09545(2) 0.99951(6) 0.0225(16) Uani 1 1 d . U .
C2C C 0.32726(17) -0.11939(4) 1.06171(15) 0.0202(18) Uani 1 1 d . U .
O2C O 0.4007(3) -0.13258(8) 1.0517(3) 0.0271(15) Uani 1 1 d . U .
N3C N 0.2831(3) -0.12636(8) 1.1281(3) 0.0212(16) Uani 1 1 d . U .
C4C C 0.2032(3) -0.11113(8) 1.1353(3) 0.028(2) Uani 1 1 d . U .
N4C N 0.1660(3) -0.11912(8) 1.1999(3) 0.038(2) Uani 1 1 d . U .
H4C1 H 0.1929 -0.1339 1.2365 0.046 Uiso 1 1 calc R U .
H4C2 H 0.1138 -0.1097 1.2069 0.046 Uiso 1 1 calc R U .
C5C C 0.1660(3) -0.08833(8) 1.0751(3) 0.030(2) Uani 1 1 d . U .
H5C H 0.1097 -0.0778 1.0809 0.036 Uiso 1 1 calc R U .
C6C C 0.2051(3) -0.08005(8) 1.0077(3) 0.029(2) Uani 1 1 d . U .
H6C H 0.1771 -0.0641 0.9675 0.034 Uiso 1 1 calc R U .
O1'C O 0.2977(4) -0.0554(2) 0.8919(4) 0.0270(14) Uani 1 1 d . U .
C1'C C 0.33586(11) -0.08867(2) 0.92980(10) 0.0252(19) Uani 1 1 d . U .
H1'C H 0.3999 -0.0848 0.9466 0.030 Uiso 1 1 calc R U .
C2'C C 0.3226(8) -0.1204(3) 0.8672(6) 0.035(2) Uani 1 1 d . U .
H2'C H 0.3107 -0.1451 0.8927 0.043 Uiso 1 1 calc R U .
O2'C O 0.4010(6) -0.1219(2) 0.8251(5) 0.046(2) Uani 1 1 d . U .
H2'3 H 0.4236 -0.1435 0.8303 0.068 Uiso 1 1 calc R U .
C3'C C 0.2454(7) -0.1077(3) 0.8113(6) 0.030(2) Uani 1 1 d . U .
H3'C H 0.1897 -0.1136 0.8357 0.036 Uiso 1 1 calc R U .
O3'C O 0.2402(5) -0.1224(2) 0.7337(4) 0.0399(19) Uani 1 1 d . U .
H3'3 H 0.2856 -0.1351 0.7279 0.060 Uiso 1 1 calc R U .
C4'C C 0.2602(8) -0.0646(3) 0.8135(6) 0.033(2) Uani 1 1 d . U .
H4'C H 0.3016 -0.0573 0.7732 0.040 Uiso 1 1 calc R U .
C5'C C 0.1715(7) -0.0431(3) 0.7963(6) 0.027(2) Uani 1 1 d . U .
H5'5 H 0.1398 -0.0525 0.7459 0.032 Uiso 1 1 calc R U .
H5'6 H 0.1338 -0.0476 0.8404 0.032 Uiso 1 1 calc R U .
N1D N 0.19714(6) -0.24848(2) 0.12797(4) 0.040(2) Uani 1 1 d . U .
C2D C 0.24154(16) -0.21792(5) 0.16264(11) 0.030(2) Uani 1 1 d . U .
O2D O 0.2130(3) -0.20126(11) 0.2172(2) 0.0403(19) Uani 1 1 d . U .
N3D N 0.3187(3) -0.20676(10) 0.1341(2) 0.0199(16) Uani 1 1 d . U .
C4D C 0.3493(3) -0.22495(11) 0.0750(2) 0.0247(19) Uani 1 1 d . U .
N4D N 0.4263(3) -0.21287(11) 0.0485(2) 0.040(2) Uani 1 1 d . U .
H4D1 H 0.4539 -0.1933 0.0712 0.049 Uiso 1 1 calc R U .
H4D2 H 0.4484 -0.2246 0.0087 0.049 Uiso 1 1 calc R U .
C5D C 0.3066(3) -0.25650(11) 0.0370(2) 0.027(2) Uani 1 1 d . U .
H5D H 0.3302 -0.2693 -0.0059 0.033 Uiso 1 1 calc R U .
C6D C 0.2306(3) -0.26739(11) 0.0653(2) 0.039(2) Uani 1 1 d . U .
H6D H 0.1995 -0.2884 0.0418 0.047 Uiso 1 1 calc R U .
O1'D O 0.0979(7) -0.2976(3) 0.1421(6) 0.073(3) Uani 1 1 d . U .
C1'D C 0.11732(10) -0.25937(3) 0.15885(7) 0.084(4) Uani 1 1 d . U .
H1'D H 0.1279 -0.2573 0.2185 0.101 Uiso 1 1 calc R U .
C2'D C 0.0486(13) -0.2382(6) 0.1375(13) 0.099(5) Uani 1 1 d D U .
H2'D H 0.0653 -0.2118 0.1254 0.119 Uiso 1 1 calc R U .
O2'D O -0.0179(9) -0.2402(4) 0.1984(10) 0.100(4) Uani 1 1 d . U .
H2'4 H -0.0156 -0.2615 0.2203 0.151 Uiso 1 1 calc R U .
C3'D C 0.0033(19) -0.2586(5) 0.0636(13) 0.117(6) Uani 1 1 d D U .
H3'D H 0.0399 -0.2562 0.0174 0.140 Uiso 1 1 calc R U .
O3'D O -0.0769(10) -0.2522(4) 0.0407(11) 0.125(5) Uani 1 1 d D U .
C4'D C 0.0113(13) -0.2990(4) 0.0988(10) 0.100(5) Uani 1 1 d D U .
H4'D H -0.0358 -0.3046 0.1349 0.120 Uiso 1 1 calc R U .
C5'D C 0.007(2) -0.3253(7) 0.0267(12) 0.152(9) Uani 1 1 d D U .
H5'7 H -0.0544 -0.3256 0.0003 0.183 Uiso 1 1 calc R U .
H5'8 H 0.0460 -0.3159 -0.0126 0.183 Uiso 1 1 calc R U .
N1N N 0.67249(9) 0.20358(16) 0.52672(19) 0.104(5) Uani 1 1 d D U .
O1N O 0.6402(2) 0.1991(3) 0.5925(4) 0.086(4) Uani 1 1 d D U .
O2N O 0.6788(3) 0.1748(3) 0.4801(4) 0.080(3) Uani 1 1 d D U .
O3N O 0.7003(2) 0.2368(3) 0.5034(4) 0.108(5) Uani 1 1 d D U .
N2N N 0.53151(2) 0.84528(7) 0.45972(4) 0.143(7) Uani 1 1 d D U .
O4N O 0.5597(7) 0.8212(4) 0.5103(7) 0.096(4) Uani 1 1 d D U .
O5N O 0.52223(2) 0.87772(8) 0.45675(4) 0.135(6) Uani 1 1 d D U .
O6N O 0.6021(8) 0.8452(3) 0.4068(4) 0.098(4) Uani 1 1 d D U .
N3N N 0.38508(18) 0.25767(2) 0.05408(2) 0.185(9) Uani 1 1 d D U .
O7N O 0.4511(3) 0.24137(2) 0.04168(2) 0.087(4) Uani 1 1 d D U .
O8N O 0.3079(3) 0.25700(2) 0.05646(2) 0.114(5) Uani 1 1 d D U .
O9N O 0.3718(10) 0.2712(5) -0.0331(8) 0.137(6) Uani 1 1 d D U .
C9AS C 0.8661(8) 0.2683(4) 0.4090(7) 0.002(3) Uiso 0.5 1 d D . P
C8AS C 0.8072(16) 0.2464(7) 0.3457(14) 0.15(2) Uiso 0.5 1 d D . P
O3AS O 0.7822(10) 0.3113(5) 0.5101(10) 0.045(4) Uiso 0.5 1 d D . P
C5AS C 0.8686(15) 0.2966(6) 0.4795(9) 0.108(14) Uiso 0.5 1 d D . P
C7AS C 0.7480(14) 0.2125(6) 0.3609(13) 0.064(8) Uiso 0.5 1 d D . P
O4AS O 0.770(2) 0.1876(6) 0.319(3) 0.30(3) Uiso 0.5 1 d D . P
O5AS O 0.6673(12) 0.2304(9) 0.328(3) 0.30(4) Uiso 0.5 1 d D . P
O1AS O 0.0357(10) 0.8417(5) 1.0326(9) 0.053(4) Uiso 0.5 1 d D . P
O2AS O 0.1671(10) 0.8186(5) 0.9936(11) 0.060(5) Uiso 0.5 1 d D . P
C4AS C 0.0849(9) 0.8392(5) 0.9809(10) 0.030(4) Uiso 0.5 1 d D . P
C3AS C 0.0733(12) 0.8559(6) 0.9081(14) 0.042(6) Uiso 0.5 1 d D . P
C1AS C -0.0569(8) 0.8952(4) 0.8346(12) 0.061(8) Uiso 0.5 1 d D . P
C2AS C 0.0396(9) 0.8831(5) 0.8582(11) 0.064(9) Uiso 0.5 1 d D . P
N2AS N 0.836(2) 0.2372(12) 0.2623(15) 0.125(13) Uiso 0.5 1 d D . P
O6AS O 0.9038(14) 0.2784(8) 0.5369(8) 0.162 Uiso 0.5 1 d D U P
O8AS O -0.0325(10) 0.92659(17) 0.7818(17) 0.41(6) Uiso 0.5 1 d D . P
O7AS O -0.0917(16) 0.8688(3) 0.7966(18) 0.73(18) Uiso 0.5 1 d D . P
N1AS N 0.0946(9) 0.9073(6) 0.8101(15) 0.143 Uiso 0.5 1 d D U P

loop_
_atom_site_aniso_label
_atom_site_aniso_U_11
_atom_site_aniso_U_22
_atom_site_aniso_U_33
_atom_site_aniso_U_23
_atom_site_aniso_U_13
_atom_site_aniso_U_12
Cu1 0.0202(6) 0.0241(6) 0.0176(5) -0.0004(5) -0.0020(4) 0.0017(5)
Cu2 0.0220(6) 0.0293(6) 0.0152(5) 0.0029(5) -0.0040(4) -0.0025(5)
Cu3 0.0198(6) 0.0221(6) 0.0147(5) 0.0024(4) -0.0028(4) 0.0009(5)
Cu4 0.0211(6) 0.0198(6) 0.0189(6) 0.0045(4) -0.0045(4) -0.0024(4)
Cu5 0.0252(6) 0.0200(6) 0.0153(5) 0.0005(4) -0.0012(4) 0.0036(5)
Cu6 0.0187(7) 0.0528(9) 0.0722(11) 0.0457(8) -0.0116(6) -0.0070(6)
Cu7 0.0361(7) 0.0145(5) 0.0169(5) -0.0001(4) 0.0024(5) 0.0003(5)
O1W 0.021(4) 0.042(4) 0.027(4) 0.000(3) 0.003(3) 0.001(3)
O2W 0.022(3) 0.049(5) 0.013(3) 0.005(3) 0.001(2) 0.000(3)
O3W 0.041(4) 0.059(5) 0.019(4) -0.010(4) 0.009(3) -0.005(4)
O4W 0.028(5) 0.072(7) 0.129(10) 0.075(7) 0.005(5) -0.001(4)
P1 0.0235(12) 0.0224(12) 0.0158(11) -0.0041(10) -0.0031(9) 0.0018(10)
O1 0.028(4) 0.025(4) 0.019(3) 0.000(3) -0.006(3) 0.000(3)
O2 0.023(4) 0.034(4) 0.021(3) 0.001(3) -0.006(3) 0.000(3)
O3 0.025(4) 0.032(4) 0.024(4) 0.004(3) 0.000(3) 0.006(3)
O4 0.041(4) 0.022(4) 0.019(3) -0.007(3) -0.007(3) 0.001(3)
P2 0.0155(11) 0.0244(13) 0.0175(11) 0.0048(9) -0.0010(9) 0.0015(10)
O5 0.013(3) 0.028(4) 0.024(3) -0.005(3) -0.002(2) -0.006(3)
O6 0.014(3) 0.029(4) 0.020(3) 0.008(3) -0.003(2) 0.001(3)
O7 0.022(3) 0.034(4) 0.014(3) 0.008(3) 0.003(2) -0.007(3)
O8 0.026(4) 0.025(4) 0.024(3) 0.001(3) 0.005(3) 0.002(3)
P3 0.0220(12) 0.0189(12) 0.0188(12) 0.0052(9) -0.0038(9) -0.0029(10)
O9 0.025(3) 0.016(3) 0.024(3) 0.013(3) -0.002(3) -0.002(3)
O10 0.022(3) 0.016(3) 0.016(3) 0.006(2) -0.003(2) 0.001(3)
O11 0.014(3) 0.039(4) 0.055(5) 0.025(4) -0.015(3) -0.005(3)
O12 0.045(4) 0.016(3) 0.020(3) 0.003(3) 0.004(3) 0.007(3)
P4 0.0340(14) 0.0349(15) 0.0224(13) 0.0122(11) 0.0060(10) 0.0196(12)
O13 0.022(3) 0.024(4) 0.019(3) 0.007(3) -0.002(2) -0.003(3)
O14 0.052(5) 0.023(4) 0.019(3) 0.000(3) -0.007(3) 0.016(3)
O15 0.023(4) 0.072(6) 0.053(5) 0.047(5) -0.002(3) 0.005(4)
O16 0.090(7) 0.069(7) 0.047(5) 0.027(5) 0.032(5) 0.064(6)
N1 0.021(4) 0.030(5) 0.021(4) 0.001(3) 0.002(3) -0.007(3)
N2 0.016(4) 0.028(4) 0.026(4) 0.003(3) -0.003(3) -0.005(3)
C1 0.038(6) 0.023(5) 0.020(5) 0.000(4) -0.005(4) -0.007(4)
C2 0.042(6) 0.029(6) 0.028(5) -0.004(4) 0.006(5) -0.017(5)
C3 0.040(6) 0.025(5) 0.031(6) -0.001(4) 0.000(5) -0.019(5)
C4 0.014(5) 0.051(7) 0.022(5) -0.007(5) 0.000(4) -0.007(4)
C5 0.026(5) 0.079(10) 0.017(5) 0.001(6) -0.006(4) -0.023(6)
C6 0.019(5) 0.047(7) 0.040(6) 0.007(6) -0.012(4) -0.008(5)
C7 0.017(5) 0.043(7) 0.034(6) 0.012(5) -0.003(4) -0.005(4)
C8 0.025(6) 0.052(7) 0.043(7) 0.020(6) 0.007(5) 0.011(5)
C9 0.024(5) 0.038(6) 0.034(6) 0.013(5) 0.004(4) -0.002(5)
C10 0.029(5) 0.024(5) 0.025(5) 0.008(4) 0.000(4) 0.002(4)
C11 0.012(4) 0.030(5) 0.018(4) 0.012(4) -0.004(3) -0.003(4)
C12 0.016(4) 0.026(5) 0.022(5) 0.005(4) -0.003(4) -0.003(4)
N3 0.021(4) 0.033(5) 0.011(4) 0.001(3) -0.003(3) -0.005(3)
N4 0.028(5) 0.032(5) 0.025(4) -0.001(4) 0.002(3) -0.002(4)
C13 0.033(6) 0.025(5) 0.026(5) 0.000(4) -0.003(4) -0.009(4)
C14 0.030(6) 0.031(6) 0.035(6) -0.003(5) 0.010(4) -0.002(4)
C15 0.033(6) 0.046(7) 0.042(7) 0.007(5) -0.006(5) -0.006(5)
C16 0.030(5) 0.035(6) 0.020(5) -0.004(4) -0.003(4) 0.006(4)
C17 0.027(5) 0.044(7) 0.029(5) -0.006(5) -0.009(4) 0.005(5)
C18 0.036(6) 0.054(8) 0.026(5) -0.007(5) -0.004(4) -0.004(6)
C19 0.029(5) 0.040(7) 0.023(5) 0.008(5) -0.006(4) -0.004(5)
C20 0.031(6) 0.042(7) 0.035(6) -0.009(5) 0.005(5) -0.004(5)
C21 0.038(6) 0.045(7) 0.033(6) -0.016(5) 0.010(5) -0.002(5)
C22 0.029(6) 0.047(7) 0.026(5) 0.004(5) -0.001(4) -0.004(5)
C23 0.023(5) 0.047(7) 0.014(4) -0.003(4) 0.003(4) 0.002(5)
C24 0.021(5) 0.039(6) 0.022(5) -0.002(4) -0.003(4) -0.005(4)
N5 0.015(4) 0.032(5) 0.016(4) 0.000(3) -0.003(3) -0.002(3)
N6 0.018(4) 0.023(4) 0.018(4) 0.002(3) 0.004(3) -0.005(3)
C25 0.028(5) 0.020(5) 0.029(5) -0.004(4) 0.000(4) -0.001(4)
C26 0.031(6) 0.035(6) 0.042(6) -0.005(5) 0.000(5) 0.002(5)
C27 0.039(6) 0.040(7) 0.029(6) -0.011(5) 0.005(5) -0.002(5)
C28 0.023(5) 0.035(6) 0.024(5) 0.001(4) -0.001(4) -0.007(4)
C29 0.030(6) 0.042(7) 0.024(5) -0.008(5) -0.008(4) -0.008(5)
C30 0.026(5) 0.044(7) 0.034(6) 0.010(5) -0.007(4) -0.004(5)
C31 0.024(5) 0.045(7) 0.019(5) 0.002(4) 0.000(4) -0.004(5)
C32 0.043(7) 0.035(6) 0.041(7) 0.012(5) -0.005(5) -0.001(5)
C33 0.030(6) 0.034(6) 0.034(6) 0.010(5) 0.007(5) 0.003(5)
C34 0.026(5) 0.025(5) 0.032(5) 0.002(4) 0.002(4) 0.006(4)
C35 0.024(5) 0.024(5) 0.023(5) -0.003(4) 0.006(4) -0.005(4)
C36 0.022(5) 0.032(5) 0.016(4) 0.003(4) 0.004(3) -0.006(4)
N7 0.034(5) 0.023(4) 0.027(4) 0.003(4) 0.007(4) -0.002(4)
N8 0.021(4) 0.032(5) 0.025(4) 0.008(4) 0.004(3) -0.007(4)
C37 0.019(5) 0.041(6) 0.021(5) 0.009(4) 0.005(4) 0.001(4)
C38 0.037(6) 0.035(6) 0.037(6) 0.009(5) 0.007(5) 0.001(5)
C39 0.028(6) 0.032(6) 0.040(6) 0.012(5) -0.003(5) -0.001(4)
C40 0.023(5) 0.034(6) 0.027(5) 0.002(4) -0.007(4) -0.005(4)
C41 0.034(6) 0.041(6) 0.020(5) 0.014(4) -0.008(4) -0.002(5)
C42 0.033(6) 0.051(7) 0.026(5) -0.005(5) 0.001(4) -0.014(5)
C43 0.022(5) 0.030(5) 0.016(4) 0.004(4) 0.008(4) -0.005(4)
C44 0.031(6) 0.053(8) 0.030(6) -0.002(5) 0.001(5) -0.010(5)
C45 0.040(6) 0.024(5) 0.021(5) -0.002(4) -0.003(4) -0.001(4)
C46 0.027(6) 0.028(6) 0.042(6) 0.001(5) -0.001(5) -0.003(4)
C47 0.017(4) 0.027(5) 0.028(5) 0.003(4) -0.002(4) -0.005(4)
C48 0.018(4) 0.031(5) 0.016(4) 0.007(4) 0.001(3) -0.003(4)
N9 0.023(4) 0.018(4) 0.023(4) 0.002(3) 0.000(3) -0.004(3)
N10 0.025(4) 0.020(4) 0.018(4) 0.002(3) 0.003(3) 0.002(3)
C49 0.025(5) 0.021(5) 0.021(5) 0.000(4) 0.008(4) 0.002(4)
C50 0.029(6) 0.023(5) 0.039(6) -0.004(4) 0.011(5) 0.001(4)
C51 0.037(6) 0.021(5) 0.022(5) -0.008(4) -0.002(4) 0.007(4)
C52 0.021(5) 0.024(5) 0.022(5) -0.001(4) 0.000(4) -0.004(4)
C53 0.032(5) 0.033(6) 0.019(5) 0.003(4) -0.009(4) 0.002(4)
C54 0.031(5) 0.022(5) 0.026(5) 0.009(4) -0.008(4) -0.003(4)
C55 0.024(5) 0.023(5) 0.030(5) 0.006(4) 0.006(4) 0.001(4)
C56 0.027(5) 0.022(5) 0.026(5) 0.000(4) -0.006(4) 0.002(4)
C57 0.029(5) 0.017(5) 0.034(6) -0.001(4) 0.006(4) 0.002(4)
C58 0.027(5) 0.023(5) 0.017(4) -0.007(4) -0.003(4) -0.006(4)
C59 0.021(5) 0.018(5) 0.018(4) 0.004(4) -0.005(4) 0.001(4)
C60 0.031(5) 0.025(5) 0.020(5) -0.002(4) 0.011(4) -0.002(4)
N11 0.024(5) 0.065(8) 0.099(10) 0.058(8) -0.001(6) -0.002(5)
N12 0.044(7) 0.060(8) 0.083(9) 0.048(7) -0.012(6) -0.015(6)
C61 0.038(8) 0.092(13) 0.102(13) 0.062(11) -0.006(8) 0.000(8)
C62 0.033(9) 0.126(18) 0.130(18) 0.091(15) 0.004(10) 0.008(9)
C63 0.032(9) 0.17(2) 0.14(2) 0.12(2) -0.010(11) 0.008(12)
C64 0.029(8) 0.140(19) 0.104(15) 0.081(15) 0.005(8) 0.011(10)
C65 0.026(9) 0.28(4) 0.092(16) 0.13(3) -0.019(9) -0.018(17)
C66 0.056(13) 0.20(3) 0.096(16) 0.11(2) -0.017(11) -0.008(16)
C67 0.051(10) 0.18(2) 0.066(11) 0.059(14) -0.006(8) -0.043(13)
C68 0.044(9) 0.132(19) 0.089(13) 0.052(13) -0.017(9) -0.043(11)
C69 0.046(9) 0.15(2) 0.066(11) 0.015(12) -0.010(8) -0.044(11)
C70 0.042(8) 0.099(13) 0.068(10) 0.030(10) -0.029(7) -0.030(9)
C71 0.043(9) 0.111(17) 0.103(15) 0.059(13) -0.025(9) -0.025(10)
C72 0.022(6) 0.105(14) 0.093(12) 0.070(11) -0.013(7) -0.019(8)
N1A 0.074(6) 0.028(5) 0.026(4) -0.006(4) -0.009(4) -0.009(4)
C2A 0.054(6) 0.022(5) 0.015(4) -0.001(4) -0.001(4) 0.000(4)
O2A 0.060(5) 0.024(4) 0.033(4) -0.003(3) 0.002(4) -0.001(3)
N3A 0.047(5) 0.013(4) 0.030(4) -0.005(3) -0.002(4) -0.001(3)
C4A 0.056(7) 0.028(5) 0.033(6) 0.002(4) -0.003(5) -0.001(5)
N4A 0.060(6) 0.028(5) 0.029(5) -0.002(4) 0.005(4) -0.009(4)
C5A 0.060(7) 0.023(5) 0.025(5) 0.001(4) 0.000(4) -0.007(5)
C6A 0.060(7) 0.018(5) 0.027(5) 0.000(4) -0.003(4) -0.006(4)
O1'A 0.063(5) 0.029(4) 0.024(4) -0.002(3) -0.012(3) 0.000(4)
C1'A 0.055(6) 0.025(5) 0.029(5) -0.005(4) 0.000(4) -0.004(5)
C2'A 0.071(8) 0.034(6) 0.041(6) -0.008(5) 0.010(5) 0.000(6)
O2'A 0.078(7) 0.049(6) 0.043(5) -0.001(4) 0.015(5) -0.003(5)
C3'A 0.059(7) 0.030(5) 0.029(5) 0.007(4) 0.003(5) 0.011(5)
O3'A 0.072(6) 0.035(5) 0.027(4) 0.004(3) 0.005(4) 0.008(4)
C4'A 0.044(6) 0.032(5) 0.022(5) 0.003(4) -0.004(4) 0.010(4)
C5'A 0.024(5) 0.043(6) 0.024(5) 0.001(4) -0.005(4) 0.006(4)
N1B 0.038(4) 0.024(4) 0.031(4) -0.012(3) -0.005(4) 0.008(3)
C2B 0.028(5) 0.017(5) 0.029(5) -0.001(4) -0.003(4) 0.005(4)
O2B 0.041(4) 0.032(4) 0.023(4) 0.002(3) 0.001(3) -0.008(3)
N3B 0.031(4) 0.030(5) 0.034(5) -0.001(4) -0.006(3) 0.004(4)
C4B 0.032(5) 0.038(6) 0.032(5) -0.009(5) -0.008(4) 0.010(4)
N4B 0.045(6) 0.044(6) 0.047(6) -0.019(5) 0.005(5) -0.013(5)
C5B 0.040(5) 0.027(5) 0.032(5) -0.003(4) -0.003(4) -0.001(4)
C6B 0.041(6) 0.033(6) 0.046(6) -0.018(5) 0.000(5) 0.002(5)
O1'B 0.030(4) 0.029(4) 0.034(4) 0.001(3) -0.001(3) 0.008(3)
C1'B 0.041(5) 0.021(5) 0.035(5) -0.011(4) -0.002(4) 0.001(4)
C2'B 0.044(6) 0.029(5) 0.044(6) -0.009(5) -0.009(5) 0.004(4)
O2'B 0.052(6) 0.074(7) 0.064(6) -0.030(5) -0.012(5) 0.027(5)
C3'B 0.039(6) 0.030(5) 0.037(6) -0.002(4) 0.001(4) 0.008(4)
O3'B 0.045(5) 0.044(5) 0.055(5) -0.010(4) -0.003(4) 0.012(4)
C4'B 0.036(5) 0.025(5) 0.023(5) -0.002(4) 0.000(4) 0.008(4)
C5'B 0.030(5) 0.019(5) 0.025(5) 0.002(4) 0.002(4) -0.001(4)
N1C 0.025(4) 0.022(4) 0.020(4) 0.000(3) -0.003(3) 0.003(3)
C2C 0.018(4) 0.025(5) 0.019(4) 0.008(4) 0.005(3) -0.004(4)
O2C 0.024(3) 0.031(4) 0.027(4) 0.005(3) 0.003(3) 0.007(3)
N3C 0.023(4) 0.023(4) 0.018(4) -0.002(3) 0.004(3) 0.002(3)
C4C 0.027(5) 0.023(5) 0.034(5) 0.001(4) 0.004(4) 0.001(4)
N4C 0.046(6) 0.039(5) 0.033(5) 0.006(4) 0.016(4) 0.008(4)
C5C 0.022(5) 0.036(6) 0.033(5) 0.003(4) 0.008(4) 0.010(4)
C6C 0.025(5) 0.029(5) 0.029(5) 0.003(4) -0.008(4) 0.002(4)
O1'C 0.035(4) 0.027(3) 0.018(3) 0.001(3) -0.002(3) -0.002(3)
C1'C 0.035(5) 0.020(5) 0.020(4) 0.001(3) 0.002(4) 0.001(4)
C2'C 0.057(6) 0.022(5) 0.027(5) 0.005(4) 0.007(4) 0.004(5)
O2'C 0.052(5) 0.047(5) 0.038(4) 0.001(4) 0.004(4) 0.015(4)
C3'C 0.037(5) 0.020(5) 0.034(5) -0.006(4) 0.007(4) -0.007(4)
O3'C 0.050(5) 0.033(4) 0.035(4) -0.011(3) -0.003(4) 0.001(4)
C4'C 0.047(6) 0.026(5) 0.026(5) 0.004(4) 0.000(4) -0.001(4)
C5'C 0.037(5) 0.020(5) 0.023(5) 0.001(4) -0.001(4) -0.006(4)
N1D 0.043(5) 0.039(5) 0.038(5) -0.010(4) 0.009(4) -0.013(4)
C2D 0.028(5) 0.022(5) 0.039(6) 0.000(4) 0.001(4) 0.001(4)
O2D 0.044(5) 0.039(5) 0.040(4) -0.008(4) 0.014(4) -0.014(4)
N3D 0.021(4) 0.015(4) 0.024(4) -0.003(3) 0.004(3) 0.003(3)
C4D 0.026(5) 0.022(5) 0.024(5) -0.004(4) -0.006(4) 0.003(4)
N4D 0.037(5) 0.046(6) 0.039(5) -0.008(4) 0.005(4) -0.006(4)
C5D 0.022(5) 0.027(5) 0.033(5) -0.009(4) 0.001(4) 0.005(4)
C6D 0.043(6) 0.035(6) 0.037(6) -0.008(5) -0.011(4) 0.001(5)
O1'D 0.082(7) 0.072(6) 0.067(6) -0.024(5) 0.022(5) -0.041(5)
C1'D 0.073(8) 0.082(9) 0.103(10) -0.037(8) 0.035(7) -0.031(6)
C2'D 0.085(9) 0.078(9) 0.136(13) -0.014(10) 0.029(8) -0.020(8)
O2'D 0.067(7) 0.104(10) 0.133(11) -0.009(9) 0.023(7) -0.011(7)
C3'D 0.154(13) 0.091(10) 0.103(11) 0.014(9) -0.007(10) -0.011(11)
O3'D 0.115(10) 0.107(11) 0.157(14) -0.010(10) 0.037(9) -0.027(9)
C4'D 0.157(12) 0.081(9) 0.060(9) 0.014(7) -0.007(9) -0.070(9)
C5'D 0.26(2) 0.122(13) 0.070(12) -0.003(11) -0.001(13) -0.100(16)
N1N 0.070(10) 0.079(10) 0.163(16) -0.014(11) 0.012(10) -0.001(8)
O1N 0.057(7) 0.068(8) 0.133(11) -0.012(7) 0.003(7) 0.005(6)
O2N 0.082(8) 0.059(7) 0.098(9) -0.017(6) 0.005(6) 0.000(6)
O3N 0.115(11) 0.070(8) 0.150(13) -0.029(8) 0.057(10) -0.020(8)
N2N 0.24(2) 0.130(15) 0.050(9) -0.008(10) 0.002(11) -0.017(17)
O4N 0.088(9) 0.116(11) 0.083(9) 0.026(8) 0.003(7) 0.012(8)
O5N 0.158(14) 0.108(11) 0.131(13) -0.030(10) -0.018(11) 0.032(11)
O6N 0.123(11) 0.061(7) 0.109(10) -0.007(7) 0.014(8) -0.021(7)
N3N 0.150(17) 0.18(2) 0.23(2) -0.03(2) 0.02(2) 0.015(17)
O7N 0.096(9) 0.070(8) 0.094(9) -0.003(7) 0.004(7) 0.010(7)
O8N 0.088(9) 0.096(10) 0.165(13) -0.040(10) 0.051(10) 0.000(8)
O9N 0.112(11) 0.119(12) 0.180(15) -0.026(11) 0.013(11) 0.034(10)

loop_
_atom_type_symbol
_atom_type_description
_atom_type_scat_dispersion_real
_atom_type_scat_dispersion_imag
_atom_type_scat_source
C C 0.0033 0.0016 'International Tables Vol C Tables 4.2.6.8 and 6.1.1.4'
H H 0.0000 0.0000 'International Tables Vol C Tables 4.2.6.8 and 6.1.1.4'
N N 0.0061 0.0033 'International Tables Vol C Tables 4.2.6.8 and 6.1.1.4'
O O 0.0106 0.0060 'International Tables Vol C Tables 4.2.6.8 and 6.1.1.4'
P P 0.1023 0.0942 'International Tables Vol C Tables 4.2.6.8 and 6.1.1.4'
Cu Cu 0.3201 1.2651 'International Tables Vol C Tables 4.2.6.8 and 6.1.1.4'

loop_
_geom_angle_atom_site_label_1
_geom_angle_atom_site_label_2
_geom_angle_atom_site_label_3
_geom_angle
_geom_angle_site_symmetry_1
_geom_angle_site_symmetry_3
O5 Cu1 O1 94.0(3) . .
O5 Cu1 N1 91.34(19) . .
O1 Cu1 N1 167.5(2) . .
O5 Cu1 N2 167.0(2) . .
O1 Cu1 N2 91.52(19) . .
N1 Cu1 N2 81.01(5) . .
O5 Cu1 O1W 92.7(3) . .
O1 Cu1 O1W 91.1(3) . .
N1 Cu1 O1W 99.98(19) . .
N2 Cu1 O1W 98.97(19) . .
O6 Cu2 O2 92.1(3) . .
O6 Cu2 N3 89.61(19) . .
O2 Cu2 N3 162.8(2) . .
O6 Cu2 N4 166.33(19) . .
O2 Cu2 N4 91.7(2) . .
N3 Cu2 N4 82.90(5) . .
O6 Cu2 O2W 99.1(3) . .
O2 Cu2 O2W 94.8(3) . .
N3 Cu2 O2W 101.82(18) . .
N4 Cu2 O2W 93.62(18) . .
O3 Cu3 O7 96.9(3) . .
O3 Cu3 N5 163.3(2) . .
O7 Cu3 N5 91.2(2) . .
O3 Cu3 N6 88.9(2) . .
O7 Cu3 N6 171.0(2) . .
N5 Cu3 N6 81.56(5) . .
O3 Cu3 O9 95.9(3) . .
O7 Cu3 O9 81.0(2) . .
N5 Cu3 O9 99.88(18) . .
N6 Cu3 O9 105.27(16) . .
O13 Cu4 O9 92.9(3) . .
O13 Cu4 N7 90.48(19) . .
O9 Cu4 N7 174.76(19) . .
O13 Cu4 N8 157.26(19) . .
O9 Cu4 N8 96.0(2) . .
N7 Cu4 N8 82.30(6) . .
O13 Cu4 O7 103.3(2) . .
O9 Cu4 O7 82.6(2) . .
N7 Cu4 O7 92.68(17) . .
N8 Cu4 O7 98.56(17) . .
O10 Cu5 O14 100.0(3) . .
O10 Cu5 N9 166.17(19) . .
O14 Cu5 N9 87.7(2) . .
O10 Cu5 N10 87.45(18) . .
O14 Cu5 N10 162.1(2) . .
N9 Cu5 N10 82.11(5) . .
O10 Cu5 O3W 90.9(3) . .
O14 Cu5 O3W 91.3(3) . .
N9 Cu5 O3W 100.50(18) . .
N10 Cu5 O3W 105.0(2) . .
O15 Cu6 O11 92.0(3) . .
O15 Cu6 N12 174.6(2) . .
O11 Cu6 N12 90.1(3) . .
O15 Cu6 N11 95.0(2) . .
O11 Cu6 N11 154.3(2) . .
N12 Cu6 N11 80.95(7) . .
O15 Cu6 O4W 93.2(4) . .
O11 Cu6 O4W 102.2(3) . .
N12 Cu6 O4W 91.2(4) . .
N11 Cu6 O4W 102.0(2) . .
N3C Cu7 N3B 176.9(2) 1_554 2_646
N3C Cu7 N3D 92.03(9) 1_554 .
N3B Cu7 N3D 88.84(10) 2_646 .
N3C Cu7 N3A 89.88(10) 1_554 .
N3B Cu7 N3A 89.43(8) 2_646 .
N3D Cu7 N3A 176.07(18) . .
O2 P1 O3 115.7(4) . .
O2 P1 O1 112.0(4) . .
O3 P1 O1 111.2(4) . .
O2 P1 O4 101.1(4) . .
O3 P1 O4 107.4(4) . .
O1 P1 O4 108.5(4) . .
P1 O1 Cu1 114.0(4) . .
P1 O2 Cu2 140.0(4) . .
P1 O3 Cu3 131.8(4) . .
C5'A O4 P1 123.7(6) . .
O6 P2 O7 115.6(4) . .
O6 P2 O5 113.2(4) . .
O7 P2 O5 111.8(4) . .
O6 P2 O8 106.7(4) . .
O7 P2 O8 99.0(4) . .
O5 P2 O8 109.2(4) . .
P2 O5 Cu1 140.3(4) . .
P2 O6 Cu2 127.3(4) . .
P2 O7 Cu3 128.1(4) . .
P2 O7 Cu4 132.5(4) . .
Cu3 O7 Cu4 98.6(3) . .
C5'B O8 P2 115.6(5) . .
O11 P3 O10 114.0(4) . .
O11 P3 O9 113.3(4) . .
O10 P3 O9 112.6(4) . .
O11 P3 O12 106.7(4) . .
O10 P3 O12 106.5(4) . .
O9 P3 O12 102.6(4) . .
P3 O9 Cu4 140.9(4) . .
P3 O9 Cu3 121.6(4) . .
Cu4 O9 Cu3 97.5(2) . .
P3 O10 Cu5 136.7(4) . .
P3 O11 Cu6 125.1(5) . .
C5'C O12 P3 119.4(6) . .
O15 P4 O14 113.3(4) . .
O15 P4 O13 113.2(4) . .
O14 P4 O13 114.8(4) . .
O15 P4 O16 102.0(6) . .
O14 P4 O16 106.2(5) . .
O13 P4 O16 105.9(4) . .
P4 O13 Cu4 129.2(4) . .
P4 O14 Cu5 134.9(5) . .
P4 O15 Cu6 130.7(5) . .
C5'D O16 P4 126.8(16) 2_556 .
C12 N1 C1 116.1(4) . .
C12 N1 Cu1 114.3(4) . .
C1 N1 Cu1 129.58(5) . .
C10 N2 C11 120.3(6) . .
C10 N2 Cu1 127.8(4) . .
C11 N2 Cu1 111.7(4) . .
N1 C1 C2 124.7(5) . .
C1 C2 C3 119.7(9) . .
C2 C3 C4 118.3(9) . .
C5 C4 C12 118.3(10) . .
C5 C4 C3 126.7(9) . .
C12 C4 C3 114.9(9) . .
C6 C5 C4 121.9(9) . .
C5 C6 C7 120.4(10) . .
C8 C7 C6 120.5(10) . .
C8 C7 C11 118.8(10) . .
C6 C7 C11 120.3(11) . .
C7 C8 C9 121.0(10) . .
C10 C9 C8 115.0(10) . .
N2 C10 C9 122.6(9) . .
C7 C11 N2 122.0(9) . .
C7 C11 C12 122.4(9) . .
N2 C11 C12 115.5(7) . .
N1 C12 C11 117.4(7) . .
N1 C12 C4 126.1(9) . .
C11 C12 C4 116.4(8) . .
C13 N3 C24 118.1(4) . .
C13 N3 Cu2 130.91(5) . .
C24 N3 Cu2 110.7(4) . .
C22 N4 C23 118.0(6) . .
C22 N4 Cu2 130.0(5) . .
C23 N4 Cu2 111.9(5) . .
N3 C13 C14 123.7(5) . .
C13 C14 C15 120.0(10) . .
C14 C15 C16 119.7(11) . .
C15 C16 C24 117.8(10) . .
C15 C16 C17 126.5(10) . .
C24 C16 C17 115.4(9) . .
C18 C17 C16 121.7(10) . .
C17 C18 C19 124.3(11) . .
C20 C19 C23 116.9(9) . .
C20 C19 C18 127.4(10) . .
C23 C19 C18 115.7(10) . .
C21 C20 C19 121.9(10) . .
C20 C21 C22 118.4(11) . .
N4 C22 C21 121.9(9) . .
N4 C23 C24 115.4(8) . .
N4 C23 C19 122.9(9) . .
C24 C23 C19 121.7(9) . .
C23 C24 N3 118.6(8) . .
C23 C24 C16 121.0(9) . .
N3 C24 C16 120.4(9) . .
C36 N5 C25 115.3(4) . .
C36 N5 Cu3 114.0(4) . .
C25 N5 Cu3 130.77(4) . .
C34 N6 C35 120.0(6) . .
C34 N6 Cu3 128.4(5) . .
C35 N6 Cu3 111.6(4) . .
N5 C25 C26 125.0(5) . .
C27 C26 C25 119.6(10) . .
C26 C27 C28 119.7(10) . .
C36 C28 C29 118.9(10) . .
C36 C28 C27 116.3(9) . .
C29 C28 C27 124.5(10) . .
C30 C29 C28 119.2(9) . .
C31 C30 C29 120.9(10) . .
C30 C31 C35 121.3(10) . .
C30 C31 C32 124.8(10) . .
C35 C31 C32 113.9(9) . .
C33 C32 C31 122.0(10) . .
C32 C33 C34 117.8(10) . .
N6 C34 C33 122.4(9) . .
N6 C35 C31 123.9(8) . .
N6 C35 C36 117.0(8) . .
C31 C35 C36 119.2(9) . .
N5 C36 C35 115.8(8) . .
N5 C36 C28 123.7(9) . .
C35 C36 C28 120.4(9) . .
C37 N7 C48 117.7(4) . .
C37 N7 Cu4 130.51(5) . .
C48 N7 Cu4 111.7(4) . .
C46 N8 C47 120.2(6) . .
C46 N8 Cu4 126.2(5) . .
C47 N8 Cu4 113.5(4) . .
N7 C37 C38 122.8(5) . .
C39 C38 C37 120.4(10) . .
C38 C39 C40 118.6(10) . .
C48 C40 C39 118.9(9) . .
C48 C40 C41 117.3(9) . .
C39 C40 C41 123.8(9) . .
C42 C41 C40 121.6(9) . .
C43 C42 C41 116.8(9) . .
C47 C43 C42 123.2(10) . .
C47 C43 C44 114.7(9) . .
C42 C43 C44 122.0(9) . .
C45 C44 C43 120.9(10) . .
C44 C45 C46 119.8(10) . .
N8 C46 C45 119.3(9) . .
N8 C47 C43 125.1(9) . .
N8 C47 C48 115.1(8) . .
C43 C47 C48 119.8(9) . .
C47 C48 N7 117.2(7) . .
C47 C48 C40 121.1(9) . .
N7 C48 C40 121.4(8) . .
C49 N9 C60 115.4(4) . .
C49 N9 Cu5 130.65(4) . .
C60 N9 Cu5 113.9(4) . .
C58 N10 C59 117.6(5) . .
C58 N10 Cu5 129.1(4) . .
C59 N10 Cu5 112.9(4) . .
N9 C49 C50 123.9(4) . .
C51 C50 C49 118.4(8) . .
C50 C51 C52 122.0(9) . .
C60 C52 C51 114.1(9) . .
C60 C52 C53 118.7(9) . .
C51 C52 C53 127.1(9) . .
C54 C53 C52 121.3(9) . .
C53 C54 C55 122.4(9) . .
C59 C55 C56 116.0(9) . .
C59 C55 C54 117.4(9) . .
C56 C55 C54 126.5(9) . .
C57 C56 C55 119.0(9) . .
C56 C57 C58 123.2(9) . .
N10 C58 C57 121.2(8) . .
N10 C59 C55 122.9(8) . .
N10 C59 C60 115.3(7) . .
C55 C59 C60 121.8(9) . .
N9 C60 C52 125.7(8) . .
N9 C60 C59 115.7(7) . .
C52 C60 C59 118.2(9) . .
C61 N11 C72 115.7(8) . .
C61 N11 Cu6 130.66(7) . .
C72 N11 Cu6 113.6(8) . .
C70 N12 C71 118.6(13) . .
C70 N12 Cu6 128.2(7) . .
C71 N12 Cu6 113.2(11) . .
N11 C61 C62 121.4(11) . .
C63 C62 C61 120(2) . .
C62 C63 C64 121.7(19) . .
C63 C64 C72 114(2) . .
C63 C64 C65 133(2) . .
C72 C64 C65 113(2) . .
C66 C65 C64 124(3) . .
C66 C65 C68 34.8(18) . .
C64 C65 C68 89.4(13) . .
C65 C66 C68 117(4) . .
C69 C67 C68 121(2) . .
C66 C68 C71 135(3) . .
C66 C68 C67 114(3) . .
C71 C68 C67 111.2(19) . .
C66 C68 C65 29(2) . .
C71 C68 C65 106(2) . .
C67 C68 C65 142.3(18) . .
C67 C69 C70 114(2) . .
N12 C70 C69 125.5(15) . .
C68 C71 N12 129(2) . .
C68 C71 C72 115.3(19) . .
N12 C71 C72 114.8(17) . .
N11 C72 C64 127(2) . .
N11 C72 C71 117.2(13) . .
C64 C72 C71 115.7(19) . .
C2A N1A C6A 121.7(2) . .
C2A N1A C1'A 117.18(12) . .
C6A N1A C1'A 121.1(2) . .
O2A C2A N3A 120.8(3) . .
O2A C2A N1A 121.1(3) . .
N3A C2A N1A 118.1(3) . .
C4A N3A C2A 122.1(4) . .
C4A N3A Cu7 129.6(4) . .
C2A N3A Cu7 108.0(3) . .
N4A C4A N3A 120.1(5) . .
N4A C4A C5A 119.8(5) . .
N3A C4A C5A 120.1(5) . .
C6A C5A C4A 119.2(5) . .
C5A C6A N1A 118.9(4) . .
C1'A O1'A C4'A 108.7(6) . .
O1'A C1'A C2'A 108.0(6) . .
O1'A C1'A N1A 111.0(3) . .
C2'A C1'A N1A 113.7(5) . .
O2'A C2'A C1'A 115.5(10) . .
O2'A C2'A C3'A 110.2(10) . .
C1'A C2'A C3'A 101.7(9) . .
O3'A C3'A C4'A 109.0(9) . .
O3'A C3'A C2'A 114.2(10) . .
C4'A C3'A C2'A 98.9(9) . .
O1'A C4'A C5'A 107.5(8) . .
O1'A C4'A C3'A 101.4(8) . .
C5'A C4'A C3'A 113.0(9) . .
O4 C5'A C4'A 104.0(8) . .
C2B N1B C6B 120.8(4) . .
C2B N1B C1'B 116.88(16) . .
C6B N1B C1'B 122.3(3) . .
O2B C2B N1B 123.2(4) . .
O2B C2B N3B 118.7(4) . .
N1B C2B N3B 118.1(2) . .
C4B N3B C2B 122.0(5) . .
C4B N3B Cu7 129.9(6) . 2_656
C2B N3B Cu7 107.9(3) . 2_656
N4B C4B N3B 120.5(6) . .
N4B C4B C5B 121.8(5) . .
N3B C4B C5B 117.6(7) . .
C6B C5B C4B 119.3(5) . .
C5B C6B N1B 122.1(5) . .
C1'B O1'B C4'B 111.2(6) . .
O1'B C1'B N1B 109.7(3) . .
O1'B C1'B C2'B 105.3(5) . .
N1B C1'B C2'B 115.0(5) . .
O2'B C2'B C3'B 111.5(10) . .
O2'B C2'B C1'B 111.6(9) . .
C3'B C2'B C1'B 101.1(7) . .
O3'B C3'B C2'B 115.0(9) . .
O3'B C3'B C4'B 114.8(9) . .
C2'B C3'B C4'B 101.2(9) . .
O1'B C4'B C5'B 107.3(8) . .
O1'B C4'B C3'B 104.8(8) . .
C5'B C4'B C3'B 112.1(8) . .
O8 C5'B C4'B 105.4(7) . .
C6C N1C C2C 119.4(3) . .
C6C N1C C1'C 123.2(2) . .
C2C N1C C1'C 117.47(15) . .
O2C C2C N3C 123.9(3) . .
O2C C2C N1C 117.1(3) . .
N3C C2C N1C 119.0(3) . .
C4C N3C C2C 121.0(4) . .
C4C N3C Cu7 132.1(4) . 1_556
C2C N3C Cu7 106.8(3) . 1_556
N4C C4C N3C 117.1(4) . .
N4C C4C C5C 123.9(5) . .
N3C C4C C5C 119.0(5) . .
C6C C5C C4C 123.7(5) . .
C5C C6C N1C 118.0(4) . .
C4'C O1'C C1'C 109.2(6) . .
O1'C C1'C N1C 105.8(3) . .
O1'C C1'C C2'C 106.2(5) . .
N1C C1'C C2'C 112.3(4) . .
O2'C C2'C C3'C 110.0(9) . .
O2'C C2'C C1'C 107.4(8) . .
C3'C C2'C C1'C 104.5(7) . .
O3'C C3'C C2'C 116.2(9) . .
O3'C C3'C C4'C 112.8(9) . .
C2'C C3'C C4'C 100.3(8) . .
O1'C C4'C C3'C 107.2(8) . .
O1'C C4'C C5'C 109.0(8) . .
C3'C C4'C C5'C 111.0(9) . .
O12 C5'C C4'C 109.5(8) . .
C2D N1D C6D 120.1(3) . .
C2D N1D C1'D 117.68(13) . .
C6D N1D C1'D 122.3(2) . .
O2D C2D N3D 120.4(3) . .
O2D C2D N1D 120.6(3) . .
N3D C2D N1D 119.0(2) . .
C4D N3D C2D 120.1(4) . .
C4D N3D Cu7 133.8(4) . .
C2D N3D Cu7 106.0(3) . .
N3D C4D N4D 118.1(5) . .
N3D C4D C5D 123.4(5) . .
N4D C4D C5D 118.5(5) . .
C6D C5D C4D 116.3(5) . .
C5D C6D N1D 121.2(4) . .
C1'D O1'D C4'D 107.4(10) . .
C2'D C1'D O1'D 110.4(10) . .
C2'D C1'D N1D 115.8(9) . .
O1'D C1'D N1D 111.2(4) . .
C1'D C2'D O2'D 111.1(17) . .
C1'D C2'D C3'D 103.7(16) . .
O2'D C2'D C3'D 104.1(17) . .
O3'D C3'D C2'D 120(2) . .
O3'D C3'D C4'D 108.7(16) . .
C2'D C3'D C4'D 96.7(14) . .
O1'D C4'D C5'D 113.1(18) . .
O1'D C4'D C3'D 101.1(14) . .
C5'D C4'D C3'D 105.6(16) . .
O16 C5'D C4'D 110.6(16) 2_546 .
O1N N1N O2N 119.0(6) . .
O1N N1N O3N 122.2(7) . .
O2N N1N O3N 118.8(5) . .
O5N N2N O4N 137.7(7) . .
O5N N2N O6N 94.0(4) . .
O4N N2N O6N 100.7(6) . .
O8N N3N O7N 148.56(15) . .
O8N N3N O9N 89.8(6) . .
O7N N3N O9N 91.4(5) . .
C8AS C9AS C5AS 145.7(17) . .
C9AS C8AS N2AS 122(2) . .
C9AS C8AS C7AS 127(2) . .
N2AS C8AS C7AS 101.9(19) . .
O6AS C5AS C9AS 105.6(8) . .
O6AS C5AS O3AS 105.6(8) . .
C9AS C5AS O3AS 120.7(18) . .
O4AS C7AS O5AS 111.88(18) . .
O4AS C7AS C8AS 106.1(8) . .
O5AS C7AS C8AS 94.6(6) . .
O1AS C4AS C3AS 125.5(17) . .
O1AS C4AS O2AS 121.4(17) . .
C3AS C4AS O2AS 113.0(14) . .
C4AS C3AS C2AS 152(2) . .
O7AS C1AS O8AS 112.6(18) . .
O7AS C1AS C2AS 105.9(8) . .
O8AS C1AS C2AS 94.3(6) . .
N1AS C2AS C3AS 123.3(6) . .
N1AS C2AS C1AS 105.7(8) . .
C3AS C2AS C1AS 131.0(15) . .

loop_
_geom_bond_atom_site_label_1
_geom_bond_atom_site_label_2
_geom_bond_distance
_geom_bond_site_symmetry_2
Cu1 O5 1.926(6) .
Cu1 O1 1.974(6) .
Cu1 N1 1.9996(13) .
Cu1 N2 2.0557(16) .
Cu1 O1W 2.203(7) .
Cu2 O6 1.913(7) .
Cu2 O2 1.934(7) .
Cu2 N3 1.9907(14) .
Cu2 N4 2.0239(19) .
Cu2 O2W 2.228(6) .
Cu3 O3 1.960(7) .
Cu3 O7 1.965(6) .
Cu3 N5 1.9998(14) .
Cu3 N6 2.0006(15) .
Cu3 O9 2.259(6) .
Cu4 O13 1.932(6) .
Cu4 O9 1.949(6) .
Cu4 N7 1.9703(14) .
Cu4 N8 2.0093(18) .
Cu4 O7 2.211(6) .
Cu5 O10 1.951(6) .
Cu5 O14 1.952(7) .
Cu5 N9 1.9910(14) .
Cu5 N10 2.0158(16) .
Cu5 O3W 2.298(8) .
Cu6 O15 1.935(10) .
Cu6 O11 1.990(7) .
Cu6 N12 2.003(2) .
Cu6 N11 2.0148(16) .
Cu6 O4W 2.211(9) .
Cu7 N3C 2.010(4) 1_554
Cu7 N3B 2.012(5) 2_646
Cu7 N3D 2.030(5) .
Cu7 N3A 2.038(5) .
P1 O2 1.484(7) .
P1 O3 1.511(7) .
P1 O1 1.550(7) .
P1 O4 1.592(7) .
O4 C5'A 1.462(12) .
P2 O6 1.510(6) .
P2 O7 1.521(6) .
P2 O5 1.542(6) .
P2 O8 1.597(7) .
O8 C5'B 1.496(11) .
P3 O11 1.490(7) .
P3 O10 1.514(6) .
P3 O9 1.535(6) .
P3 O12 1.591(7) .
O12 C5'C 1.428(11) .
P4 O15 1.506(9) .
P4 O14 1.507(8) .
P4 O13 1.516(6) .
P4 O16 1.623(8) .
O16 C5'D 1.35(3) 2_556
N1 C12 1.340(9) .
N1 C1 1.3550(6) .
N2 C10 1.306(10) .
N2 C11 1.384(9) .
C1 C2 1.381(10) .
C2 C3 1.410(16) .
C3 C4 1.456(15) .
C4 C5 1.435(16) .
C4 C12 1.443(13) .
C5 C6 1.353(17) .
C6 C7 1.372(15) .
C7 C8 1.366(17) .
C7 C11 1.383(13) .
C8 C9 1.457(16) .
C9 C10 1.448(14) .
C11 C12 1.420(14) .
N3 C13 1.3150(9) .
N3 C24 1.397(10) .
N4 C22 1.311(12) .
N4 C23 1.382(10) .
C13 C14 1.363(11) .
C14 C15 1.373(16) .
C15 C16 1.380(16) .
C16 C24 1.431(14) .
C16 C17 1.461(14) .
C17 C18 1.294(17) .
C18 C19 1.432(15) .
C19 C20 1.383(16) .
C19 C23 1.407(14) .
C20 C21 1.334(17) .
C21 C22 1.456(15) .
C23 C24 1.395(15) .
N5 C36 1.340(9) .
N5 C25 1.3481(6) .
N6 C34 1.300(10) .
N6 C35 1.383(9) .
C25 C26 1.391(11) .
C26 C27 1.294(15) .
C27 C28 1.444(16) .
C28 C36 1.417(14) .
C28 C29 1.435(14) .
C29 C30 1.390(16) .
C30 C31 1.382(15) .
C31 C35 1.398(14) .
C31 C32 1.473(16) .
C32 C33 1.361(16) .
C33 C34 1.438(14) .
C35 C36 1.401(14) .
N7 C37 1.3596(9) .
N7 C48 1.401(9) .
N8 C46 1.345(11) .
N8 C47 1.354(10) .
C37 C38 1.396(11) .
C38 C39 1.384(16) .
C39 C40 1.424(15) .
C40 C48 1.416(13) .
C40 C41 1.443(14) .
C41 C42 1.437(17) .
C42 C43 1.392(15) .
C43 C47 1.385(13) .
C43 C44 1.460(16) .
C44 C45 1.360(15) .
C45 C46 1.447(14) .
C47 C48 1.402(14) .
N9 C49 1.3194(6) .
N9 C60 1.379(10) .
N10 C58 1.311(10) .
N10 C59 1.389(9) .
C49 C50 1.426(11) .
C50 C51 1.331(14) .
C51 C52 1.431(13) .
C52 C60 1.402(13) .
C52 C53 1.469(13) .
C53 C54 1.305(14) .
C54 C55 1.440(14) .
C55 C59 1.399(13) .
C55 C56 1.421(13) .
C56 C57 1.311(14) .
C57 C58 1.380(14) .
C59 C60 1.440(13) .
N11 C61 1.1835(9) .
N11 C72 1.32(2) .
N12 C70 1.18(2) .
N12 C71 1.373(17) .
C61 C62 1.517(17) .
C62 C63 1.22(4) .
C63 C64 1.32(4) .
C64 C72 1.42(2) .
C64 C65 1.65(4) .
C65 C66 1.08(5) .
C65 C68 2.02(4) .
C66 C68 1.29(3) .
C67 C69 1.39(3) .
C67 C68 1.51(3) .
C68 C71 1.29(3) .
C69 C70 1.46(2) .
C71 C72 1.42(3) .
N1A C2A 1.361(2) .
N1A C6A 1.412(5) .
N1A C1'A 1.5088(17) .
C2A O2A 1.225(5) .
C2A N3A 1.359(5) .
N3A C4A 1.303(7) .
C4A N4A 1.287(7) .
C4A C5A 1.453(7) .
C5A C6A 1.303(7) .
O1'A C1'A 1.405(8) .
O1'A C4'A 1.500(12) .
C1'A C2'A 1.459(13) .
C2'A O2'A 1.436(16) .
C2'A C3'A 1.547(18) .
C3'A O3'A 1.452(13) .
C3'A C4'A 1.532(15) .
C4'A C5'A 1.519(16) .
N1B C2B 1.351(3) .
N1B C6B 1.384(5) .
N1B C1'B 1.452(3) .
C2B O2B 1.207(5) .
C2B N3B 1.360(8) .
N3B C4B 1.356(7) .
N3B Cu7 2.012(5) 2_656
C4B N4B 1.284(11) .
C4B C5B 1.450(9) .
C5B C6B 1.270(11) .
O1'B C1'B 1.427(8) .
O1'B C4'B 1.479(12) .
C1'B C2'B 1.615(11) .
C2'B O2'B 1.361(15) .
C2'B C3'B 1.550(15) .
C3'B O3'B 1.401(13) .
C3'B C4'B 1.556(15) .
C4'B C5'B 1.533(13) .
N1C C6C 1.380(6) .
N1C C2C 1.437(2) .
N1C C1'C 1.463(2) .
C2C O2C 1.239(5) .
C2C N3C 1.375(6) .
N3C C4C 1.348(7) .
N3C Cu7 2.010(4) 1_556
C4C N4C 1.299(8) .
C4C C5C 1.375(7) .
C5C C6C 1.357(8) .
O1'C C4'C 1.420(12) .
O1'C C1'C 1.439(7) .
C1'C C2'C 1.539(11) .
C2'C O2'C 1.444(14) .
C2'C C3'C 1.502(15) .
C3'C O3'C 1.396(12) .
C3'C C4'C 1.547(14) .
C4'C C5'C 1.556(15) .
N1D C2D 1.378(2) .
N1D C6D 1.383(5) .
N1D C1'D 1.4194(19) .
C2D O2D 1.204(5) .
C2D N3D 1.368(6) .
N3D C4D 1.305(7) .
C4D N4D 1.362(8) .
C4D C5D 1.416(7) .
C5D C6D 1.348(8) .
O1'D C1'D 1.412(10) .
O1'D C4'D 1.45(2) .
C1'D C2'D 1.31(2) .
C2'D O2'D 1.51(2) .
C2'D C3'D 1.540(13) .
C3'D O3'D 1.27(3) .
C3'D C4'D 1.552(13) .
C4'D C5'D 1.522(13) .
C5'D O16 1.35(3) 2_546
N1N O1N 1.258(7) .
N1N O2N 1.296(9) .
N1N O3N 1.325(9) .
N2N O5N 1.161(3) .
N2N O4N 1.250(10) .
N2N O6N 1.457(10) .
N3N O8N 1.181(5) .
N3N O7N 1.196(4) .
N3N O9N 1.532(13) .
C9AS C8AS 1.535(13) .
C9AS C5AS 1.548(14) .
C8AS N2AS 1.5402(15) .
C8AS C7AS 1.542(14) .
O3AS C5AS 1.548(14) .
C5AS O6AS 1.2002(15) .
C7AS O4AS 1.2000(15) .
C7AS O5AS 1.4502(15) .
O1AS C4AS 1.1996(15) .
O2AS C4AS 1.4493(15) .
C4AS C3AS 1.35(3) .
C3AS C2AS 1.347(12) .
C1AS O7AS 1.2259(15) .
C1AS O8AS 1.4918(15) .
C1AS C2AS 1.5479(13) .
C2AS N1AS 1.4910(16) .

loop_
_platon_squeeze_void_nr
_platon_squeeze_void_average_x
_platon_squeeze_void_average_y
_platon_squeeze_void_average_z
_platon_squeeze_void_volume
_platon_squeeze_void_count_electrons
_platon_squeeze_void_content
1 -0.022 0.164 0.140 3405 1978 ' '
2 0.256 0.959 0.223 17 8 ' '
3 0.346 0.709 0.231 21 9 ' '
4 0.654 0.209 0.769 21 9 ' '
5 0.744 0.459 0.777 16 8 ' '
